data_2233436
loop_
_publ_author_name
'Bukhari, Mujahid Hussain'
'Ahmad, Matloob'
'Siddiqui, Hamid Latif'
'Gul, Salman'
'Parvez, Masood'

_publ_section_title
;
 3-[4-(3,4-Dimethyl-5,5-dioxo-2<i>H</i>,4<i>H</i>-pyrazolo[4,3-<i>c</i>][1,2]benzothiazin-2-yl)phenyl]-2-hydroxy-1-mesitylprop-2-en-1-one
 hexane hemisolvate
;
_journal_coeditor_code FJ2493
_journal_issue 2
_journal_name_full 'Acta Crystallographica Section E'
_journal_page_first o460
_journal_page_last o461
_journal_paper_doi 10.1107/S1600536812000712
_journal_volume 68
_journal_year 2012
_chemical_formula_iupac 'C29 H27 N3 O4 S, 0.5C6 H14'
_chemical_formula_moiety 'C29 H27 N3 O4 S, 0.5(C6 H14)'
_chemical_formula_sum 'C32 H34 N3 O4 S'
_chemical_formula_weight 556.68
_chemical_name_systematic
;
3-[4-(3,4-Dimethyl-5,5-dioxo-2<i>H</i>,4<i>H</i>-pyrazolo[4,3-
<i>c</i>][1,2]benzothiazin-2-yl)phenyl]-2-hydroxy-1-mesitylprop-2-en-1-one
hexane hemisolvate
;
_space_group_IT_number 14
_symmetry_cell_setting monoclinic
_symmetry_space_group_name_Hall '-P 2yn'
_symmetry_space_group_name_H-M 'P 1 21/n 1'
_atom_sites_solution_hydrogens geom
_atom_sites_solution_primary direct
_atom_sites_solution_secondary difmap
_cell_angle_alpha 90.00
_cell_angle_beta 99.5260(10)
_cell_angle_gamma 90.00
_cell_formula_units_Z 4
_cell_length_a 7.1772(2)
_cell_length_b 23.2178(5)
_cell_length_c 16.7740(4)
_cell_measurement_reflns_used 6317
_cell_measurement_temperature 173(2)
_cell_measurement_theta_max 68.1
_cell_measurement_theta_min 3.3
_cell_volume 2756.66(12)
_computing_cell_refinement 'SAINT (Bruker, 2004)'
_computing_data_collection 'APEX2 (Bruker, 2004)'
_computing_data_reduction 'SAINT (Bruker, 2004)'
_computing_molecular_graphics 'ORTEP-3 (Farrugia, 1997)'
_computing_publication_material 'SHELXL97 (Sheldrick, 2008)'
_computing_structure_refinement 'SHELXL97 (Sheldrick, 2008)'
_computing_structure_solution 'SHELXS97 (Sheldrick, 2008)'
_diffrn_ambient_temperature 173(2)
_diffrn_measured_fraction_theta_full 0.988
_diffrn_measured_fraction_theta_max 0.988
_diffrn_measurement_device_type 'Bruker APEXII CCD'
_diffrn_measurement_method ' \w and \f scans '
_diffrn_radiation_monochromator graphite
_diffrn_radiation_source 'fine-focus sealed tube'
_diffrn_radiation_type CuK\a
_diffrn_radiation_wavelength 1.54178
_diffrn_reflns_av_R_equivalents 0.0291
_diffrn_reflns_av_sigmaI/netI 0.0235
_diffrn_reflns_limit_h_max 8
_diffrn_reflns_limit_h_min -8
_diffrn_reflns_limit_k_max 26
_diffrn_reflns_limit_k_min -27
_diffrn_reflns_limit_l_max 20
_diffrn_reflns_limit_l_min -17
_diffrn_reflns_number 28059
_diffrn_reflns_theta_full 68.12
_diffrn_reflns_theta_max 68.12
_diffrn_reflns_theta_min 3.28
_diffrn_standards_number 0
_exptl_absorpt_coefficient_mu 1.394
_exptl_absorpt_correction_T_max 0.9464
_exptl_absorpt_correction_T_min 0.7680
_exptl_absorpt_correction_type multi-scan
_exptl_absorpt_process_details '(SADABS; Bruker, 2004)'
_exptl_crystal_colour Yellow
_exptl_crystal_density_diffrn 1.341
_exptl_crystal_density_method 'not measured'
_exptl_crystal_description Needle
_exptl_crystal_F_000 1180
_exptl_crystal_size_max 0.20
_exptl_crystal_size_mid 0.05
_exptl_crystal_size_min 0.04
_refine_diff_density_max 1.208
_refine_diff_density_min -0.662
_refine_ls_extinction_method none
_refine_ls_goodness_of_fit_ref 1.035
_refine_ls_hydrogen_treatment constr
_refine_ls_matrix_type full
_refine_ls_number_parameters 377
_refine_ls_number_reflns 4979
_refine_ls_number_restraints 10
_refine_ls_restrained_S_all 1.042
_refine_ls_R_factor_all 0.0670
_refine_ls_R_factor_gt 0.0570
_refine_ls_shift/su_max 0.003
_refine_ls_shift/su_mean 0.000
_refine_ls_structure_factor_coef Fsqd
_refine_ls_weighting_details 'calc w=1/[\s^2^(Fo^2^)+(0.0769P)^2^+4.2798P] where P=(Fo^2^+2Fc^2^)/3'
_refine_ls_weighting_scheme calc
_refine_ls_wR_factor_gt 0.1500
_refine_ls_wR_factor_ref 0.1580
_reflns_number_gt 4190
_reflns_number_total 4979
_reflns_threshold_expression I>2\s(I)
_cod_data_source_file fj2493.cif
_cod_data_source_block I
_cod_original_cell_volume 2756.65(12)
_cod_original_sg_symbol_H-M 'P 21/n'
_cod_database_code 2233436
_cod_database_fobs_code 2233436

loop_
_symmetry_equiv_pos_as_xyz
'x, y, z'
'-x+1/2, y+1/2, -z+1/2'
'-x, -y, -z'
'x-1/2, -y-1/2, z-1/2'

loop_
_atom_site_type_symbol
_atom_site_label
_atom_site_fract_x
_atom_site_fract_y
_atom_site_fract_z
_atom_site_U_iso_or_equiv
_atom_site_adp_type
_atom_site_calc_flag
_atom_site_refinement_flags
_atom_site_occupancy
_atom_site_symmetry_multiplicity
_atom_site_disorder_assembly
_atom_site_disorder_group
S S1 1.13474(10) 0.58533(3) 0.20982(4) 0.02532(19) Uani d . 1 1 . .
O O1 1.0238(3) 0.62094(8) 0.25325(12) 0.0302(5) Uani d . 1 1 . .
O O2 1.1891(3) 0.60647(8) 0.13687(12) 0.0332(5) Uani d . 1 1 . .
O O3 0.4765(3) 0.20587(8) 0.44658(11) 0.0285(4) Uani d . 1 1 . .
H H3O 0.4255 0.1733 0.4458 0.043 Uiso calc R 1 1 . .
O O4 0.3515(3) 0.14501(8) 0.56022(13) 0.0350(5) Uani d . 1 1 . .
N N1 1.0174(3) 0.52495(10) 0.18792(13) 0.0285(5) Uani d . 1 1 . .
N N2 1.0892(3) 0.45865(9) 0.38601(13) 0.0222(5) Uani d . 1 1 . .
N N3 0.9178(3) 0.43723(9) 0.35111(13) 0.0217(5) Uani d . 1 1 . .
C C1 1.3383(4) 0.56538(11) 0.27865(16) 0.0252(6) Uani d . 1 1 . .
C C2 1.5067(4) 0.59522(12) 0.27961(18) 0.0304(6) Uani d . 1 1 . .
H H2 1.5181 0.6231 0.2392 0.037 Uiso calc R 1 1 . .
C C3 1.6571(4) 0.58368(12) 0.34021(19) 0.0327(7) Uani d . 1 1 . .
H H3 1.7718 0.6045 0.3424 0.039 Uiso calc R 1 1 . .
C C4 1.6416(4) 0.54185(12) 0.39796(18) 0.0295(6) Uani d . 1 1 . .
H H4 1.7452 0.5346 0.4399 0.035 Uiso calc R 1 1 . .
C C5 1.4761(4) 0.51059(11) 0.39475(17) 0.0251(6) Uani d . 1 1 . .
H H5 1.4689 0.4809 0.4330 0.030 Uiso calc R 1 1 . .
C C6 1.3202(4) 0.52247(11) 0.33576(16) 0.0225(5) Uani d . 1 1 . .
C C7 1.1412(4) 0.49174(11) 0.32872(16) 0.0221(5) Uani d . 1 1 . .
C C8 1.0034(4) 0.49272(11) 0.25929(16) 0.0240(6) Uani d . 1 1 . .
C C9 1.0698(7) 0.49052(15) 0.1201(2) 0.0551(11) Uani d . 1 1 . .
H H9A 0.9775 0.4595 0.1059 0.083 Uiso calc R 1 1 . .
H H9B 1.1957 0.4738 0.1366 0.083 Uiso calc R 1 1 . .
H H9C 1.0706 0.5155 0.0730 0.083 Uiso calc R 1 1 . .
C C10 0.8590(4) 0.45768(11) 0.27444(16) 0.0239(6) Uani d . 1 1 . .
C C11 0.6749(4) 0.44530(13) 0.22205(17) 0.0313(6) Uani d . 1 1 . .
H H11A 0.6405 0.4776 0.1849 0.047 Uiso calc R 1 1 . .
H H11B 0.5771 0.4401 0.2558 0.047 Uiso calc R 1 1 . .
H H11C 0.6859 0.4101 0.1909 0.047 Uiso calc R 1 1 . .
C C12 0.8229(3) 0.39903(11) 0.39740(16) 0.0210(5) Uani d . 1 1 . .
C C13 0.8406(4) 0.40655(11) 0.48052(16) 0.0230(6) Uani d . 1 1 . .
H H13 0.9112 0.4380 0.5062 0.028 Uiso calc R 1 1 . .
C C14 0.7546(4) 0.36800(11) 0.52546(16) 0.0224(5) Uani d . 1 1 . .
H H14 0.7668 0.3733 0.5822 0.027 Uiso calc R 1 1 . .
C C15 0.6494(3) 0.32111(11) 0.48915(16) 0.0211(5) Uani d . 1 1 . .
C C16 0.6317(4) 0.31543(11) 0.40510(16) 0.0232(5) Uani d . 1 1 . .
H H16 0.5587 0.2847 0.3788 0.028 Uiso calc R 1 1 . .
C C17 0.7180(4) 0.35349(11) 0.35994(16) 0.0227(5) Uani d . 1 1 . .
H H17 0.7057 0.3486 0.3031 0.027 Uiso calc R 1 1 . .
C C18 0.5692(4) 0.28073(11) 0.54079(16) 0.0226(5) Uani d . 1 1 . .
H H18 0.5722 0.2927 0.5952 0.027 Uiso calc R 1 1 . .
C C19 0.4912(4) 0.22864(11) 0.52148(16) 0.0238(6) Uani d . 1 1 . .
C C20 0.4184(4) 0.19208(11) 0.58181(17) 0.0252(6) Uani d . 1 1 . .
C C21 0.4307(4) 0.21365(11) 0.66674(16) 0.0251(6) Uani d . 1 1 . .
C C22 0.2874(4) 0.24899(11) 0.68694(16) 0.0252(6) Uani d . 1 1 . .
C C23 0.3056(4) 0.27042(12) 0.76527(17) 0.0282(6) Uani d . 1 1 . .
H H23 0.2093 0.2946 0.7794 0.034 Uiso calc R 1 1 . .
C C24 0.4618(4) 0.25727(13) 0.82337(17) 0.0331(7) Uani d . 1 1 . .
C C25 0.5993(4) 0.22111(14) 0.80197(18) 0.0356(7) Uani d . 1 1 . .
H H25 0.7050 0.2113 0.8416 0.043 Uiso calc R 1 1 . .
C C26 0.5871(4) 0.19889(13) 0.72447(18) 0.0309(6) Uani d . 1 1 . .
C C27 0.1172(4) 0.26465(13) 0.62553(17) 0.0314(6) Uani d . 1 1 . .
H H27A 0.0241 0.2843 0.6526 0.047 Uiso calc R 1 1 . .
H H27B 0.0611 0.2296 0.5993 0.047 Uiso calc R 1 1 . .
H H27C 0.1556 0.2903 0.5848 0.047 Uiso calc R 1 1 . .
C C28 0.4801(5) 0.28102(17) 0.90764(19) 0.0476(9) Uani d . 1 1 . .
H H28A 0.5311 0.2512 0.9466 0.071 Uiso calc R 1 1 . .
H H28B 0.3556 0.2931 0.9181 0.071 Uiso calc R 1 1 . .
H H28C 0.5656 0.3142 0.9131 0.072 Uiso calc R 1 1 . .
C C29 0.7408(4) 0.16001(15) 0.7048(2) 0.0438(8) Uani d . 1 1 . .
H H29A 0.7206 0.1209 0.7235 0.066 Uiso calc R 1 1 . .
H H29B 0.8637 0.1742 0.7318 0.066 Uiso calc R 1 1 . .
H H29C 0.7382 0.1596 0.6462 0.066 Uiso calc R 1 1 . .
C C31 0.803(3) 0.1081(5) 0.5070(14) 0.217(9) Uani d PD 0.590(10) 1 A 1
H H31A 0.7757 0.1441 0.4766 0.326 Uiso calc PR 0.590(10) 1 A 1
H H31B 0.8510 0.1170 0.5637 0.326 Uiso calc PR 0.590(10) 1 A 1
H H31C 0.6864 0.0854 0.5034 0.326 Uiso calc PR 0.590(10) 1 A 1
C C32 0.948(3) 0.0742(4) 0.4719(11) 0.133(5) Uani d PD 0.590(10) 1 A 1
H H32A 1.0731 0.0932 0.4809 0.159 Uiso calc PR 0.590(10) 1 A 1
H H32B 0.9081 0.0664 0.4135 0.159 Uiso calc PR 0.590(10) 1 A 1
C C33 0.9451(14) 0.0198(3) 0.5233(6) 0.122(5) Uani d PD 0.590(10) 1 . 1
H H33A 1.0099 0.0257 0.5795 0.146 Uiso calc PR 0.590(10) 1 A 1
H H33B 0.8150 0.0057 0.5235 0.146 Uiso calc PR 0.590(10) 1 A 1
C C34 0.955(5) 0.0886(9) 0.5440(16) 0.217(9) Uani d PD 0.410(10) 1 A 2
H H34A 0.9759 0.1303 0.5444 0.326 Uiso calc PR 0.410(10) 1 A 2
H H34B 1.0703 0.0691 0.5695 0.326 Uiso calc PR 0.410(10) 1 A 2
H H34C 0.8520 0.0798 0.5740 0.326 Uiso calc PR 0.410(10) 1 A 2
C C35 0.902(4) 0.0682(7) 0.4580(14) 0.133(5) Uani d PD 0.410(10) 1 A 2
H H35A 0.7733 0.0811 0.4337 0.159 Uiso calc PR 0.410(10) 1 A 2
H H35B 0.9935 0.0814 0.4239 0.159 Uiso calc PR 0.410(10) 1 A 2
C C36 0.9098(19) 0.0039(6) 0.4696(12) 0.122(5) Uani d PD 0.410(10) 1 . 2
H H36A 0.9175 -0.0162 0.4183 0.146 Uiso calc PR 0.410(10) 1 A 2
H H36B 0.7983 -0.0103 0.4914 0.146 Uiso calc PR 0.410(10) 1 A 2

loop_
_atom_site_aniso_label
_atom_site_aniso_U_11
_atom_site_aniso_U_22
_atom_site_aniso_U_33
_atom_site_aniso_U_12
_atom_site_aniso_U_13
_atom_site_aniso_U_23
S1 0.0326(4) 0.0185(3) 0.0261(4) 0.0007(3) 0.0084(3) 0.0052(2)
O1 0.0337(11) 0.0220(10) 0.0367(11) 0.0032(8) 0.0109(9) 0.0033(8)
O2 0.0439(12) 0.0270(10) 0.0306(11) 0.0030(9) 0.0117(9) 0.0109(8)
O3 0.0361(11) 0.0214(10) 0.0290(10) -0.0087(8) 0.0085(8) -0.0041(8)
O4 0.0454(12) 0.0229(10) 0.0378(12) -0.0097(9) 0.0099(9) -0.0008(9)
N1 0.0407(14) 0.0235(12) 0.0218(12) -0.0029(10) 0.0063(10) 0.0045(9)
N2 0.0236(11) 0.0187(11) 0.0242(11) -0.0022(9) 0.0040(9) 0.0012(9)
N3 0.0249(11) 0.0178(10) 0.0221(11) -0.0026(9) 0.0032(9) 0.0010(9)
C1 0.0306(14) 0.0206(13) 0.0259(14) 0.0011(11) 0.0094(11) 0.0004(11)
C2 0.0372(16) 0.0221(14) 0.0356(16) -0.0010(12) 0.0165(13) 0.0046(12)
C3 0.0288(15) 0.0274(15) 0.0444(18) -0.0036(12) 0.0131(13) 0.0001(13)
C4 0.0246(14) 0.0283(14) 0.0362(16) 0.0001(11) 0.0064(12) -0.0003(12)
C5 0.0286(14) 0.0206(13) 0.0277(14) 0.0001(11) 0.0087(11) 0.0019(11)
C6 0.0269(13) 0.0180(12) 0.0242(13) -0.0004(10) 0.0094(11) -0.0013(10)
C7 0.0279(14) 0.0162(12) 0.0231(13) 0.0007(10) 0.0065(11) 0.0007(10)
C8 0.0309(14) 0.0203(13) 0.0210(13) 0.0009(11) 0.0052(11) 0.0023(10)
C9 0.108(3) 0.0327(18) 0.0291(17) -0.0122(19) 0.0229(19) -0.0026(14)
C10 0.0293(14) 0.0186(13) 0.0230(13) 0.0007(10) 0.0019(11) -0.0001(10)
C11 0.0332(15) 0.0283(15) 0.0291(15) -0.0037(12) -0.0040(12) 0.0033(12)
C12 0.0208(12) 0.0171(12) 0.0254(13) 0.0019(10) 0.0045(10) 0.0022(10)
C13 0.0244(13) 0.0172(12) 0.0265(14) -0.0024(10) 0.0018(11) -0.0016(10)
C14 0.0270(13) 0.0196(12) 0.0205(13) 0.0015(10) 0.0035(10) 0.0009(10)
C15 0.0201(12) 0.0192(12) 0.0247(13) 0.0013(10) 0.0053(10) 0.0002(10)
C16 0.0234(13) 0.0192(12) 0.0270(14) -0.0026(10) 0.0045(11) -0.0034(11)
C17 0.0259(13) 0.0196(13) 0.0230(13) 0.0013(10) 0.0053(10) -0.0004(10)
C18 0.0228(13) 0.0229(13) 0.0226(13) 0.0005(10) 0.0049(10) 0.0004(10)
C19 0.0231(13) 0.0224(13) 0.0259(14) 0.0004(10) 0.0042(11) -0.0001(11)
C20 0.0220(13) 0.0195(13) 0.0335(15) 0.0004(10) 0.0035(11) 0.0040(11)
C21 0.0282(14) 0.0192(13) 0.0281(14) -0.0061(11) 0.0052(11) 0.0050(11)
C22 0.0306(14) 0.0200(13) 0.0250(14) -0.0049(11) 0.0049(11) 0.0048(11)
C23 0.0337(15) 0.0252(14) 0.0270(14) -0.0070(12) 0.0087(12) 0.0036(11)
C24 0.0368(16) 0.0372(16) 0.0257(15) -0.0151(13) 0.0067(12) 0.0046(12)
C25 0.0275(15) 0.0454(18) 0.0314(16) -0.0085(13) -0.0029(12) 0.0106(14)
C26 0.0239(14) 0.0307(15) 0.0371(16) -0.0047(11) 0.0019(12) 0.0088(12)
C27 0.0334(15) 0.0327(15) 0.0270(15) 0.0053(12) 0.0014(12) 0.0030(12)
C28 0.050(2) 0.064(2) 0.0285(17) -0.0206(18) 0.0037(14) -0.0018(16)
C29 0.0319(16) 0.0445(19) 0.053(2) 0.0068(14) 0.0022(15) 0.0049(16)
C31 0.20(2) 0.205(18) 0.25(2) -0.049(16) 0.053(18) 0.100(15)
C32 0.131(11) 0.098(5) 0.191(11) -0.030(6) 0.092(9) -0.036(7)
C33 0.078(6) 0.076(7) 0.196(14) -0.039(5) -0.021(8) 0.007(7)
C34 0.20(2) 0.205(18) 0.25(2) -0.049(16) 0.053(18) 0.100(15)
C35 0.131(11) 0.098(5) 0.191(11) -0.030(6) 0.092(9) -0.036(7)
C36 0.078(6) 0.076(7) 0.196(14) -0.039(5) -0.021(8) 0.007(7)

loop_
_atom_type_symbol
_atom_type_description
_atom_type_scat_dispersion_real
_atom_type_scat_dispersion_imag
_atom_type_scat_source
C C 0.0181 0.0091 'International Tables Vol C Tables 4.2.6.8 and 6.1.1.4'
H H 0.0000 0.0000 'International Tables Vol C Tables 4.2.6.8 and 6.1.1.4'
N N 0.0311 0.0180 'International Tables Vol C Tables 4.2.6.8 and 6.1.1.4'
O O 0.0492 0.0322 'International Tables Vol C Tables 4.2.6.8 and 6.1.1.4'
S S 0.3331 0.5567 'International Tables Vol C Tables 4.2.6.8 and 6.1.1.4'

loop_
_geom_angle_atom_site_label_1
_geom_angle_atom_site_label_2
_geom_angle_atom_site_label_3
_geom_angle_site_symmetry_1
_geom_angle_site_symmetry_3
_geom_angle
O1 S1 O2 . . 119.43(12)
O1 S1 N1 . . 107.41(12)
O2 S1 N1 . . 107.64(12)
O1 S1 C1 . . 106.79(12)
O2 S1 C1 . . 109.62(13)
N1 S1 C1 . . 105.05(12)
C19 O3 H3O . . 109.5
C8 N1 C9 . . 114.9(2)
C8 N1 S1 . . 111.31(18)
C9 N1 S1 . . 116.3(2)
C7 N2 N3 . . 103.9(2)
N2 N3 C10 . . 113.1(2)
N2 N3 C12 . . 118.1(2)
C10 N3 C12 . . 128.8(2)
C2 C1 C6 . . 121.6(3)
C2 C1 S1 . . 120.0(2)
C6 C1 S1 . . 118.2(2)
C3 C2 C1 . . 118.9(3)
C3 C2 H2 . . 120.5
C1 C2 H2 . . 120.5
C2 C3 C4 . . 120.4(3)
C2 C3 H3 . . 119.8
C4 C3 H3 . . 119.8
C5 C4 C3 . . 120.4(3)
C5 C4 H4 . . 119.8
C3 C4 H4 . . 119.8
C4 C5 C6 . . 120.4(3)
C4 C5 H5 . . 119.8
C6 C5 H5 . . 119.8
C5 C6 C1 . . 118.1(2)
C5 C6 C7 . . 123.7(2)
C1 C6 C7 . . 118.2(2)
N2 C7 C8 . . 111.5(2)
N2 C7 C6 . . 125.0(2)
C8 C7 C6 . . 123.5(2)
C10 C8 C7 . . 106.7(2)
C10 C8 N1 . . 128.7(2)
C7 C8 N1 . . 124.6(2)
N1 C9 H9A . . 109.5
N1 C9 H9B . . 109.5
H9A C9 H9B . . 109.5
N1 C9 H9C . . 109.5
H9A C9 H9C . . 109.5
H9B C9 H9C . . 109.5
N3 C10 C8 . . 104.7(2)
N3 C10 C11 . . 126.3(2)
C8 C10 C11 . . 128.9(2)
C10 C11 H11A . . 109.5
C10 C11 H11B . . 109.5
H11A C11 H11B . . 109.5
C10 C11 H11C . . 109.5
H11A C11 H11C . . 109.5
H11B C11 H11C . . 109.5
C17 C12 C13 . . 120.2(2)
C17 C12 N3 . . 120.0(2)
C13 C12 N3 . . 119.7(2)
C14 C13 C12 . . 119.4(2)
C14 C13 H13 . . 120.3
C12 C13 H13 . . 120.3
C13 C14 C15 . . 121.5(2)
C13 C14 H14 . . 119.2
C15 C14 H14 . . 119.2
C16 C15 C14 . . 117.5(2)
C16 C15 C18 . . 123.9(2)
C14 C15 C18 . . 118.5(2)
C17 C16 C15 . . 121.3(2)
C17 C16 H16 . . 119.4
C15 C16 H16 . . 119.4
C16 C17 C12 . . 120.0(2)
C16 C17 H17 . . 120.0
C12 C17 H17 . . 120.0
C19 C18 C15 . . 128.5(2)
C19 C18 H18 . . 115.7
C15 C18 H18 . . 115.7
C18 C19 O3 . . 122.6(2)
C18 C19 C20 . . 121.9(2)
O3 C19 C20 . . 115.4(2)
O4 C20 C19 . . 118.4(3)
O4 C20 C21 . . 122.5(2)
C19 C20 C21 . . 119.1(2)
C26 C21 C22 . . 120.9(3)
C26 C21 C20 . . 119.4(3)
C22 C21 C20 . . 119.7(2)
C23 C22 C21 . . 118.7(3)
C23 C22 C27 . . 119.9(3)
C21 C22 C27 . . 121.4(2)
C22 C23 C24 . . 121.4(3)
C22 C23 H23 . . 119.3
C24 C23 H23 . . 119.3
C25 C24 C23 . . 118.5(3)
C25 C24 C28 . . 120.7(3)
C23 C24 C28 . . 120.9(3)
C24 C25 C26 . . 122.0(3)
C24 C25 H25 . . 119.0
C26 C25 H25 . . 119.0
C25 C26 C21 . . 118.5(3)
C25 C26 C29 . . 119.6(3)
C21 C26 C29 . . 121.9(3)
C22 C27 H27A . . 109.5
C22 C27 H27B . . 109.5
H27A C27 H27B . . 109.5
C22 C27 H27C . . 109.5
H27A C27 H27C . . 109.5
H27B C27 H27C . . 109.5
C24 C28 H28A . . 109.5
C24 C28 H28B . . 109.5
H28A C28 H28B . . 109.5
C24 C28 H28C . . 109.5
H28A C28 H28C . . 109.5
H28B C28 H28C . . 109.5
C26 C29 H29A . . 109.5
C26 C29 H29B . . 109.5
H29A C29 H29B . . 109.5
C26 C29 H29C . . 109.5
H29A C29 H29C . . 109.5
H29B C29 H29C . . 109.5
C32 C31 H31A . . 109.5
C32 C31 H31B . . 109.5
H31A C31 H31B . . 109.5
C32 C31 H31C . . 109.5
H31A C31 H31C . . 109.5
H31B C31 H31C . . 109.5
C31 C32 C33 . . 97.9(8)
C31 C32 H32A . . 112.2
C33 C32 H32A . . 112.2
C31 C32 H32B . . 112.2
C33 C32 H32B . . 112.2
H32A C32 H32B . . 109.8
C33 C33 C32 3_756 . 98.9(8)
C33 C33 H33A 3_756 . 112.0
C32 C33 H33A . . 112.0
C33 C33 H33B 3_756 . 112.0
C32 C33 H33B . . 112.0
H33A C33 H33B . . 109.7
C35 C34 H34A . . 109.5
C35 C34 H34B . . 109.5
H34A C34 H34B . . 109.5
C35 C34 H34C . . 109.5
H34A C34 H34C . . 109.5
H34B C34 H34C . . 109.5
C36 C35 C34 . . 101.0(8)
C36 C35 H35A . . 111.6
C34 C35 H35A . . 111.6
C36 C35 H35B . . 111.6
C34 C35 H35B . . 111.6
H35A C35 H35B . . 109.4
C35 C36 C36 . 3_756 102.5(8)
C35 C36 H36A . . 111.3
C36 C36 H36A 3_756 . 111.3
C35 C36 H36B . . 111.3
C36 C36 H36B 3_756 . 111.3
H36A C36 H36B . . 109.2

loop_
_geom_bond_atom_site_label_1
_geom_bond_atom_site_label_2
_geom_bond_site_symmetry_2
_geom_bond_distance
S1 O1 . 1.428(2)
S1 O2 . 1.431(2)
S1 N1 . 1.645(2)
S1 C1 . 1.767(3)
O3 C19 . 1.351(3)
O3 H3O . 0.8400
O4 C20 . 1.224(3)
N1 C8 . 1.429(3)
N1 C9 . 1.489(4)
N2 C7 . 1.331(3)
N2 N3 . 1.366(3)
N3 C10 . 1.370(3)
N3 C12 . 1.424(3)
C1 C2 . 1.391(4)
C1 C6 . 1.403(4)
C2 C3 . 1.381(4)
C2 H2 . 0.9500
C3 C4 . 1.389(4)
C3 H3 . 0.9500
C4 C5 . 1.386(4)
C4 H4 . 0.9500
C5 C6 . 1.393(4)
C5 H5 . 0.9500
C6 C7 . 1.457(4)
C7 C8 . 1.398(4)
C8 C10 . 1.374(4)
C9 H9A . 0.9800
C9 H9B . 0.9800
C9 H9C . 0.9800
C10 C11 . 1.489(4)
C11 H11A . 0.9800
C11 H11B . 0.9800
C11 H11C . 0.9800
C12 C17 . 1.387(4)
C12 C13 . 1.390(4)
C13 C14 . 1.380(4)
C13 H13 . 0.9500
C14 C15 . 1.405(4)
C14 H14 . 0.9500
C15 C16 . 1.401(4)
C15 C18 . 1.458(4)
C16 C17 . 1.376(4)
C16 H16 . 0.9500
C17 H17 . 0.9500
C18 C19 . 1.349(4)
C18 H18 . 0.9500
C19 C20 . 1.481(4)
C20 C21 . 1.499(4)
C21 C26 . 1.398(4)
C21 C22 . 1.401(4)
C22 C23 . 1.391(4)
C22 C27 . 1.506(4)
C23 C24 . 1.392(4)
C23 H23 . 0.9500
C24 C25 . 1.387(5)
C24 C28 . 1.503(4)
C25 C26 . 1.388(4)
C25 H25 . 0.9500
C26 C29 . 1.504(4)
C27 H27A . 0.9800
C27 H27B . 0.9800
C27 H27C . 0.9800
C28 H28A . 0.9800
C28 H28B . 0.9800
C28 H28C . 0.9800
C29 H29A . 0.9800
C29 H29B . 0.9800
C29 H29C . 0.9800
C31 C32 . 1.502(10)
C31 H31A . 0.9800
C31 H31B . 0.9800
C31 H31C . 0.9800
C32 C33 . 1.531(9)
C32 H32A . 0.9900
C32 H32B . 0.9900
C33 C33 3_756 1.509(10)
C33 H33A . 0.9900
C33 H33B . 0.9900
C34 C35 . 1.507(10)
C34 H34A . 0.9800
C34 H34B . 0.9800
C34 H34C . 0.9800
C35 C36 . 1.504(10)
C35 H35A . 0.9900
C35 H35B . 0.9900
C36 C36 3_756 1.520(10)
C36 H36A . 0.9900
C36 H36B . 0.9900

loop_
_geom_hbond_atom_site_label_D
_geom_hbond_atom_site_label_H
_geom_hbond_atom_site_label_A
_geom_hbond_site_symmetry_A
_geom_hbond_distance_DH
_geom_hbond_distance_HA
_geom_hbond_distance_DA
_geom_hbond_angle_DHA
O3 H3O O2 2_645 0.84 2.15 2.854(3) 141.1
O3 H3O O4 . 0.84 2.18 2.646(3) 115.3
C3 H3 O1 1_655 0.95 2.56 3.328(3) 138.2
C23 H23 O1 3_666 0.95 2.58 3.436(4) 150.4
C9 H9C O2 . 0.98 2.46 2.825(4) 101.9
C16 H16 O3 . 0.95 2.28 2.907(3) 122.6

loop_
_geom_torsion_atom_site_label_1
_geom_torsion_atom_site_label_2
_geom_torsion_atom_site_label_3
_geom_torsion_atom_site_label_4
_geom_torsion_site_symmetry_4
_geom_torsion
O1 S1 N1 C8 . -66.4(2)
O2 S1 N1 C8 . 163.78(18)
C1 S1 N1 C8 . 47.0(2)
O1 S1 N1 C9 . 159.4(2)
O2 S1 N1 C9 . 29.6(3)
C1 S1 N1 C9 . -87.2(3)
C7 N2 N3 C10 . -2.0(3)
C7 N2 N3 C12 . 179.5(2)
O1 S1 C1 C2 . -98.2(2)
O2 S1 C1 C2 . 32.5(3)
N1 S1 C1 C2 . 147.9(2)
O1 S1 C1 C6 . 76.6(2)
O2 S1 C1 C6 . -152.7(2)
N1 S1 C1 C6 . -37.3(2)
C6 C1 C2 C3 . -2.5(4)
S1 C1 C2 C3 . 172.1(2)
C1 C2 C3 C4 . 1.7(4)
C2 C3 C4 C5 . 1.0(4)
C3 C4 C5 C6 . -2.9(4)
C4 C5 C6 C1 . 2.1(4)
C4 C5 C6 C7 . -179.7(2)
C2 C1 C6 C5 . 0.6(4)
S1 C1 C6 C5 . -174.1(2)
C2 C1 C6 C7 . -177.7(2)
S1 C1 C6 C7 . 7.6(3)
N3 N2 C7 C8 . 1.6(3)
N3 N2 C7 C6 . -177.3(2)
C5 C6 C7 N2 . 15.8(4)
C1 C6 C7 N2 . -166.0(2)
C5 C6 C7 C8 . -162.9(3)
C1 C6 C7 C8 . 15.3(4)
N2 C7 C8 C10 . -0.7(3)
C6 C7 C8 C10 . 178.2(2)
N2 C7 C8 N1 . 179.2(2)
C6 C7 C8 N1 . -1.9(4)
C9 N1 C8 C10 . -78.1(4)
S1 N1 C8 C10 . 147.0(2)
C9 N1 C8 C7 . 102.0(3)
S1 N1 C8 C7 . -32.9(3)
N2 N3 C10 C8 . 1.6(3)
C12 N3 C10 C8 . 180.0(2)
N2 N3 C10 C11 . -176.4(2)
C12 N3 C10 C11 . 1.9(4)
C7 C8 C10 N3 . -0.6(3)
N1 C8 C10 N3 . 179.6(3)
C7 C8 C10 C11 . 177.4(3)
N1 C8 C10 C11 . -2.4(5)
N2 N3 C12 C17 . -144.2(2)
C10 N3 C12 C17 . 37.6(4)
N2 N3 C12 C13 . 33.9(3)
C10 N3 C12 C13 . -144.3(3)
C17 C12 C13 C14 . 0.7(4)
N3 C12 C13 C14 . -177.4(2)
C12 C13 C14 C15 . 0.1(4)
C13 C14 C15 C16 . -1.2(4)
C13 C14 C15 C18 . 177.4(2)
C14 C15 C16 C17 . 1.6(4)
C18 C15 C16 C17 . -177.0(2)
C15 C16 C17 C12 . -0.9(4)
C13 C12 C17 C16 . -0.3(4)
N3 C12 C17 C16 . 177.8(2)
C16 C15 C18 C19 . 10.3(4)
C14 C15 C18 C19 . -168.2(3)
C15 C18 C19 O3 . -0.1(4)
C15 C18 C19 C20 . 178.9(2)
C18 C19 C20 O4 . -179.2(3)
O3 C19 C20 O4 . -0.1(4)
C18 C19 C20 C21 . 0.3(4)
O3 C19 C20 C21 . 179.4(2)
O4 C20 C21 C26 . 86.3(3)
C19 C20 C21 C26 . -93.1(3)
O4 C20 C21 C22 . -94.7(3)
C19 C20 C21 C22 . 85.9(3)
C26 C21 C22 C23 . 1.6(4)
C20 C21 C22 C23 . -177.4(2)
C26 C21 C22 C27 . -179.3(2)
C20 C21 C22 C27 . 1.7(4)
C21 C22 C23 C24 . -0.3(4)
C27 C22 C23 C24 . -179.4(3)
C22 C23 C24 C25 . -1.1(4)
C22 C23 C24 C28 . 179.6(3)
C23 C24 C25 C26 . 1.3(4)
C28 C24 C25 C26 . -179.5(3)
C24 C25 C26 C21 . -0.1(4)
C24 C25 C26 C29 . 179.8(3)
C22 C21 C26 C25 . -1.4(4)
C20 C21 C26 C25 . 177.6(2)
C22 C21 C26 C29 . 178.7(3)
C20 C21 C26 C29 . -2.4(4)
C31 C32 C33 C33 3_756 167.7(17)
C34 C35 C36 C36 3_756 -43(3)
